data_2021269
loop_
_publ_author_name
'Qin, Tao'
'Feng, Zhe'
'Yang, Jie'
'Shen, Xuan'
'Zhu, Dunru'

_publ_section_title
;
 Unprecedented three-dimensional hydrogen-bonded hex topological chiral
 lanthanide--organic frameworks built from an achiral ligand
;
_journal_coeditor_code LF3080
_journal_issue 11
_journal_name_full 'Acta Crystallographica Section C'
_journal_page_first
;
;
_journal_paper_doi 10.1107/S205322961801313X
_journal_volume 74
_journal_year 2018
_chemical_formula_iupac '[Tb (C12 H7 N2 O4)3 (H2 O)2]'
_chemical_formula_moiety 'C36 H25 N6 O14 Tb'
_chemical_formula_sum 'C36 H25 N6 O14 Tb'
_chemical_formula_weight 924.54
_chemical_name_systematic Poly[diaquatris[\m~2~-3-nitro-4-(pyridin-4-yl)benzoato-\k^2^<i>O</i>:<i>O</i>']terbium(III)]
_space_group_IT_number 170
_symmetry_cell_setting hexagonal
_symmetry_space_group_name_Hall 'P 65'
_symmetry_space_group_name_H-M 'P 65'
_atom_sites_solution_hydrogens geom
_atom_sites_solution_primary direct
_atom_sites_solution_secondary difmap
_audit_creation_method SHELXL-97
_cell_angle_alpha 90.00
_cell_angle_beta 90.00
_cell_angle_gamma 120.00
_cell_formula_units_Z 6
_cell_length_a 14.9349(17)
_cell_length_b 14.9349(17)
_cell_length_c 27.969(3)
_cell_measurement_reflns_used 6881
_cell_measurement_temperature 296(2)
_cell_measurement_theta_max 26.9267
_cell_measurement_theta_min 2.6932
_cell_volume 5402.7(10)
_computing_cell_refinement
;
SAINT (Bruker, 2005)
;
_computing_data_collection
;
APEX2 (Bruker, 2005)
;
_computing_data_reduction
;
SAINT (Bruker, 2005)
;
_computing_molecular_graphics
;
SHELXTL (Sheldrick, 2008)
;
_computing_publication_material
;
SHELXTL (Sheldrick, 2008)
;
_computing_structure_refinement
;
SHELXL97 (Sheldrick, 2008)
;
_computing_structure_solution
;
SHELXS97 (Sheldrick, 2008)
;
_diffrn_ambient_temperature 296(2)
_diffrn_measured_fraction_theta_full 0.997
_diffrn_measured_fraction_theta_max 0.997
_diffrn_measurement_device_type 'Bruker APEXII CCD'
_diffrn_measurement_method '\w scans'
_diffrn_radiation_monochromator graphite
_diffrn_radiation_source 'fine-focus sealed tube'
_diffrn_radiation_type MoK\a
_diffrn_radiation_wavelength 0.71073
_diffrn_reflns_av_R_equivalents 0.0747
_diffrn_reflns_av_sigmaI/netI 0.0619
_diffrn_reflns_limit_h_max 18
_diffrn_reflns_limit_h_min -18
_diffrn_reflns_limit_k_max 16
_diffrn_reflns_limit_k_min -17
_diffrn_reflns_limit_l_max 32
_diffrn_reflns_limit_l_min -34
_diffrn_reflns_number 39771
_diffrn_reflns_theta_full 26.00
_diffrn_reflns_theta_max 26.00
_diffrn_reflns_theta_min 1.57
_exptl_absorpt_coefficient_mu 2.044
_exptl_absorpt_correction_T_max 0.7821
_exptl_absorpt_correction_T_min 0.7337
_exptl_absorpt_correction_type multi-scan
_exptl_absorpt_process_details
;
(SADABS; Sheldrick, 2003)
;
_exptl_crystal_colour colorless
_exptl_crystal_density_diffrn 1.705
_exptl_crystal_density_method 'not measured'
_exptl_crystal_description rodlike
_exptl_crystal_F_000 2760
_exptl_crystal_size_max 0.16
_exptl_crystal_size_mid 0.13
_exptl_crystal_size_min 0.12
_refine_diff_density_max 1.788
_refine_diff_density_min -1.287
_refine_ls_abs_structure_details
;
Flack (1983), 3176 Friedel pairs
;
_refine_ls_abs_structure_Flack 0.02(2)
_refine_ls_extinction_method none
_refine_ls_goodness_of_fit_ref 1.058
_refine_ls_hydrogen_treatment mixed
_refine_ls_matrix_type full
_refine_ls_number_parameters 579
_refine_ls_number_reflns 6785
_refine_ls_number_restraints 205
_refine_ls_restrained_S_all 1.090
_refine_ls_R_factor_all 0.0605
_refine_ls_R_factor_gt 0.0490
_refine_ls_shift/su_max 0.007
_refine_ls_shift/su_mean 0.000
_refine_ls_structure_factor_coef Fsqd
_refine_ls_weighting_details 'calc w=1/[\s^2^(Fo^2^)+(0.0773P)^2^+3.4600P] where P=(Fo^2^+2Fc^2^)/3'
_refine_ls_weighting_scheme calc
_refine_ls_wR_factor_gt 0.1234
_refine_ls_wR_factor_ref 0.1287
_reflns_number_gt 5885
_reflns_number_total 6785
_reflns_threshold_expression >2sigma(I)
_cod_data_source_file lf3080sup1.cif
_cod_data_source_block 1502117
_cod_original_cell_volume 5402.7(11)
_cod_database_code 2021269

loop_
_symmetry_equiv_pos_as_xyz
'x, y, z'
'-y, x-y, z+2/3'
'-x+y, -x, z+1/3'
'-x, -y, z+1/2'
'y, -x+y, z+1/6'
'x-y, x, z+5/6'

loop_
_atom_site_type_symbol
_atom_site_label
_atom_site_fract_x
_atom_site_fract_y
_atom_site_fract_z
_atom_site_U_iso_or_equiv
_atom_site_adp_type
_atom_site_calc_flag
_atom_site_refinement_flags
_atom_site_occupancy
_atom_site_symmetry_multiplicity
_atom_site_disorder_assembly
_atom_site_disorder_group
Tb Tb1 0.039099(9) -0.028764(9) 0.182093(12) 0.02911(3) Uani d D 1 1 . .
O O1W 0.1712(3) -0.0640(3) 0.19989(16) 0.1734(17) Uani d DU 1 1 . .
H H1WA 0.2336(4) -0.0170(7) 0.2048(4) 0.208 Uiso d D 1 1 . .
H H1WB 0.1547(5) -0.1149(3) 0.2181(2) 0.208 Uiso d D 1 1 . .
O O1 0.1948(3) 0.3566(3) 0.27166(14) 0.1031(14) Uani d U 1 1 . .
O O2W 0.2190(3) 0.0354(2) 0.14020(14) 0.1734(17) Uani d DU 1 1 . .
H H2WA 0.2199(6) 0.0795(4) 0.11766(18) 0.208 Uiso d D 1 1 . .
H H2WB 0.2082(4) -0.0189(3) 0.1227(3) 0.208 Uiso d D 1 1 . .
O O2 0.1223(3) 0.4453(2) 0.27615(13) 0.0915(12) Uani d . 1 1 . .
O O3 0.11667(15) 0.12215(14) 0.13793(8) 0.0347(7) Uani d . 1 1 . .
O O4 0.06402(17) 0.15764(17) 0.07018(9) 0.0448(7) Uani d . 1 1 . .
O O5 -0.5106(4) -0.1837(5) 0.2019(2) 0.101(2) Uani d PU 0.650(4) 1 A 1
O O5A -0.5471(6) -0.2678(7) 0.1771(4) 0.087(3) Uani d PU 0.350(4) 1 A 2
O O6 -0.3713(5) -0.0387(6) 0.2120(3) 0.127(3) Uani d PU 0.650(4) 1 A 1
O O6A -0.4277(9) -0.1308(9) 0.2090(5) 0.100(3) Uani d PU 0.350(4) 1 A 2
O O7 -0.09368(16) -0.06146(19) 0.13130(10) 0.0455(8) Uani d . 1 1 B .
O O8 -0.09453(18) -0.0556(2) 0.05183(11) 0.0557(10) Uani d . 1 1 . .
O O9 0.01950(18) -0.16554(15) 0.13000(8) 0.0430(7) Uani d . 1 1 . .
O O10 0.09266(16) -0.06670(14) 0.06557(9) 0.0379(7) Uani d . 1 1 . .
O O11 -0.1709(3) -0.5395(3) 0.11016(16) 0.1041(17) Uani d . 1 1 . .
O O12 -0.1538(4) -0.6104(4) 0.0500(2) 0.1424(15) Uani d U 1 1 . .
N N1 0.1435(3) 0.7401(3) 0.2123(2) 0.105(2) Uani d . 1 1 . .
N N2 0.1509(2) 0.3976(2) 0.25242(12) 0.0491(10) Uani d . 1 1 . .
N N4 -0.4266(3) -0.1118(4) 0.1902(3) 0.0703(19) Uani d PU 0.650(4) 1 A 1
N N4A -0.4618(6) -0.1868(7) 0.1733(3) 0.050(2) Uani d PU 0.350(4) 1 A 2
N N5 -0.0134(3) -0.6643(3) -0.07719(19) 0.0895(16) Uani d U 1 1 . .
N N6 -0.1342(3) -0.5340(2) 0.07283(19) 0.0830(16) Uani d . 1 1 . .
C C1 0.2246(4) 0.7194(4) 0.2201(3) 0.099(2) Uani d U 1 1 . .
H H1A 0.2855 0.7704 0.2340 0.119 Uiso calc R 1 1 . .
C C2 0.2169(3) 0.6280(3) 0.2081(2) 0.0809(19) Uani d . 1 1 . .
H H2A 0.2745 0.6196 0.2096 0.097 Uiso calc R 1 1 . .
C C3 0.1203(3) 0.5458(2) 0.19330(18) 0.0534(13) Uani d . 1 1 . .
C C4 0.0417(3) 0.5679(3) 0.1878(2) 0.0669(15) Uani d . 1 1 . .
H H4A -0.0234 0.5153 0.1786 0.080 Uiso calc R 1 1 . .
C C5 0.0559(3) 0.6611(3) 0.1952(3) 0.099(2) Uani d . 1 1 . .
H H5A 0.0018 0.6728 0.1880 0.119 Uiso calc R 1 1 . .
C C6 0.1117(2) 0.4496(2) 0.17493(14) 0.0408(10) Uani d . 1 1 . .
C C7 0.1304(2) 0.3803(2) 0.20184(13) 0.0370(10) Uani d . 1 1 . .
C C8 0.1251(2) 0.2936(2) 0.18286(15) 0.0385(9) Uani d . 1 1 . .
H H8A 0.1391 0.2510 0.2019 0.046 Uiso calc R 1 1 . .
C C9 0.0983(2) 0.2686(2) 0.13448(12) 0.0366(10) Uani d . 1 1 . .
C C10 0.0772(3) 0.3341(2) 0.10858(14) 0.0492(12) Uani d . 1 1 . .
H H10A 0.0566 0.3177 0.0769 0.059 Uiso calc R 1 1 . .
C C11 0.0853(3) 0.4222(3) 0.12749(16) 0.0576(13) Uani d . 1 1 . .
H H11A 0.0727 0.4651 0.1079 0.069 Uiso calc R 1 1 . .
C C12 0.0916(2) 0.1765(2) 0.11367(12) 0.0359(10) Uani d . 1 1 . .
N N3 -0.7389(2) -0.1566(3) 0.0978(2) 0.163(4) Uani d PGU 0.584(4) 1 B 1
C C13 -0.7362(3) -0.2414(4) 0.0790(3) 0.123(4) Uani d PGU 0.584(4) 1 B 1
H H13A -0.7940 -0.2935 0.0636 0.147 Uiso calc PR 0.584(4) 1 B 1
C C14 -0.6471(4) -0.2483(5) 0.0833(3) 0.109(4) Uani d PGU 0.584(4) 1 B 1
H H14A -0.6453 -0.3050 0.0707 0.130 Uiso calc PR 0.584(4) 1 B 1
C C15 -0.5607(3) -0.1704(5) 0.1063(3) 0.073(2) Uani d PGDU 0.584(4) 1 B 1
C C16 -0.5634(3) -0.0856(5) 0.1251(3) 0.083(3) Uani d PGU 0.584(4) 1 B 1
H H16A -0.5056 -0.0334 0.1405 0.099 Uiso calc PR 0.584(4) 1 B 1
C C17 -0.6525(3) -0.0787(4) 0.1208(3) 0.189(6) Uani d PGU 0.584(4) 1 B 1
H H17A -0.6543 -0.0220 0.1334 0.226 Uiso calc PR 0.584(4) 1 B 1
N N3A -0.7914(4) -0.3191(5) 0.0716(2) 0.103(4) Uani d PGU 0.416(4) 1 B 2
C C13A -0.7385(5) -0.3572(6) 0.0455(3) 0.129(5) Uani d PGU 0.416(4) 1 B 2
H H13B -0.7745 -0.4133 0.0251 0.155 Uiso calc PR 0.416(4) 1 B 2
C C14A -0.6318(5) -0.3114(7) 0.0498(3) 0.091(4) Uani d PGU 0.416(4) 1 B 2
H H14B -0.5963 -0.3369 0.0323 0.110 Uiso calc PR 0.416(4) 1 B 2
C C15A -0.5780(4) -0.2275(7) 0.0802(4) 0.057(3) Uani d PGU 0.416(4) 1 B 2
C C16A -0.6309(5) -0.1894(6) 0.1063(4) 0.102(5) Uani d PGU 0.416(4) 1 B 2
H H16B -0.5950 -0.1332 0.1266 0.122 Uiso calc PR 0.416(4) 1 B 2
C C17A -0.7376(5) -0.2352(6) 0.1020(3) 0.099(3) Uani d PGU 0.416(4) 1 B 2
H H17B -0.7731 -0.2097 0.1194 0.118 Uiso calc PR 0.416(4) 1 B 2
C C18 -0.4570(3) -0.1610(4) 0.0959(2) 0.0907(17) Uani d DU 1 1 . .
C C19 -0.3938(3) -0.1314(4) 0.1364(2) 0.0997(18) Uani d U 1 1 A .
C C20 -0.2948(3) -0.1040(3) 0.13494(16) 0.0571(12) Uani d . 1 1 . .
H H20A -0.2563 -0.0851 0.1630 0.069 Uiso calc R 1 1 B .
C C21 -0.2490(2) -0.1032(2) 0.09313(15) 0.0381(10) Uani d . 1 1 B .
C C22 -0.3061(2) -0.1315(3) 0.05134(16) 0.0513(13) Uani d . 1 1 . .
H H22A -0.2762 -0.1314 0.0222 0.062 Uiso calc R 1 1 B .
C C23 -0.4106(3) -0.1602(4) 0.0545(2) 0.0720(17) Uani d . 1 1 B .
H H23A -0.4499 -0.1798 0.0267 0.086 Uiso calc R 1 1 . .
C C24 -0.1375(2) -0.0724(2) 0.09224(13) 0.0380(10) Uani d . 1 1 . .
C C25 0.0374(5) -0.6341(4) -0.0379(3) 0.109(2) Uani d U 1 1 . .
H H25A 0.0746 -0.6646 -0.0268 0.131 Uiso calc R 1 1 . .
C C26 0.0359(4) -0.5567(4) -0.0126(3) 0.0983(18) Uani d U 1 1 . .
H H26A 0.0826 -0.5291 0.0126 0.118 Uiso calc R 1 1 . .
C C27 -0.0213(4) -0.5183(4) -0.0194(2) 0.0836(19) Uani d . 1 1 . .
C C28 -0.0766(5) -0.5489(5) -0.0596(3) 0.140(3) Uani d U 1 1 . .
H H28A -0.1185 -0.5220 -0.0683 0.168 Uiso calc R 1 1 . .
C C29 -0.0703(6) -0.6273(5) -0.0903(3) 0.137(3) Uani d U 1 1 . .
H H29A -0.1074 -0.6490 -0.1187 0.165 Uiso calc R 1 1 . .
C C30 -0.0118(3) -0.4248(3) 0.00573(19) 0.0706(16) Uani d . 1 1 . .
C C31 0.0509(3) -0.3255(3) -0.01200(19) 0.0676(16) Uani d . 1 1 . .
H H31A 0.0823 -0.3175 -0.0416 0.081 Uiso calc R 1 1 . .
C C32 0.0680(3) -0.2394(3) 0.01254(18) 0.0582(12) Uani d . 1 1 . .
H H32A 0.1101 -0.1741 -0.0004 0.070 Uiso calc R 1 1 . .
C C33 0.0215(2) -0.2499(2) 0.05754(12) 0.0340(9) Uani d . 1 1 . .
C C34 -0.0440(3) -0.3459(2) 0.07560(16) 0.0492(12) Uani d . 1 1 . .
H H34A -0.0767 -0.3534 0.1048 0.059 Uiso calc R 1 1 . .
C C35 -0.0607(3) -0.4308(3) 0.0500(2) 0.0632(16) Uani d . 1 1 . .
C C36 0.0446(2) -0.1547(2) 0.08730(14) 0.0377(10) Uani d . 1 1 . .

loop_
_atom_site_aniso_label
_atom_site_aniso_U_11
_atom_site_aniso_U_22
_atom_site_aniso_U_33
_atom_site_aniso_U_12
_atom_site_aniso_U_13
_atom_site_aniso_U_23
Tb1 0.04141(5) 0.02562(4) 0.02127(6) 0.01749(4) -0.00137(7) -0.00110(6)
O1W 0.168(2) 0.156(2) 0.221(3) 0.0996(14) 0.000(2) -0.029(2)
O1 0.138(2) 0.1160(18) 0.076(2) 0.0798(14) -0.0185(19) -0.0172(18)
O2W 0.168(2) 0.156(2) 0.221(3) 0.0996(14) 0.000(2) -0.029(2)
O2 0.1289(18) 0.1200(16) 0.060(2) 0.0878(12) -0.0062(17) -0.0316(15)
O3 0.0442(9) 0.0253(8) 0.0317(13) 0.0153(6) -0.0033(9) 0.0006(8)
O4 0.0511(10) 0.0585(11) 0.0327(13) 0.0333(8) -0.0105(10) -0.0124(10)
O5 0.082(2) 0.121(3) 0.098(3) 0.0486(19) 0.041(2) 0.028(3)
O5A 0.083(4) 0.111(4) 0.073(5) 0.054(3) 0.000(4) 0.036(4)
O6 0.107(3) 0.155(4) 0.105(5) 0.054(3) 0.023(3) -0.030(4)
O6A 0.104(4) 0.098(4) 0.092(5) 0.046(3) -0.003(4) 0.000(4)
O7 0.0351(9) 0.0714(13) 0.0296(14) 0.0263(8) -0.0129(9) -0.0082(11)
O8 0.0324(10) 0.0857(17) 0.0361(15) 0.0199(10) 0.0008(10) -0.0115(13)
O9 0.0902(12) 0.0326(8) 0.0149(11) 0.0372(7) 0.0015(10) -0.0060(8)
O10 0.0469(10) 0.0244(8) 0.0430(14) 0.0184(7) -0.0075(10) -0.0033(9)
O11 0.127(3) 0.0671(19) 0.090(3) 0.0278(18) 0.017(2) 0.013(2)
O12 0.145(2) 0.1291(19) 0.143(2) 0.0610(13) 0.0264(18) -0.0120(18)
N1 0.102(2) 0.0722(18) 0.159(5) 0.0576(14) 0.001(3) -0.023(2)
N2 0.0680(14) 0.0506(12) 0.0395(18) 0.0377(10) -0.0079(14) -0.0096(12)
N4 0.0496(19) 0.091(3) 0.082(4) 0.0440(16) 0.023(2) 0.023(3)
N4A 0.042(3) 0.062(3) 0.042(4) 0.025(2) 0.006(3) 0.007(3)
N5 0.089(2) 0.0715(19) 0.102(3) 0.0355(15) 0.015(2) -0.017(2)
N6 0.0641(18) 0.0293(13) 0.144(4) 0.0147(12) 0.015(2) -0.0239(19)
C1 0.074(2) 0.075(2) 0.147(5) 0.0356(19) -0.009(3) -0.029(3)
C2 0.0652(18) 0.0506(15) 0.142(5) 0.0405(12) -0.018(2) -0.036(2)
C3 0.0480(14) 0.0323(12) 0.085(3) 0.0241(10) -0.0115(18) -0.0108(16)
C4 0.0692(18) 0.0453(14) 0.094(4) 0.0346(12) -0.015(2) -0.017(2)
C5 0.0702(17) 0.0748(18) 0.179(7) 0.0557(12) -0.021(3) -0.034(3)
C6 0.0527(14) 0.0269(11) 0.041(2) 0.0187(10) -0.0033(15) -0.0039(13)
C7 0.0392(13) 0.0343(13) 0.0361(18) 0.0173(10) -0.0007(13) 0.0040(13)
C8 0.0354(12) 0.0407(13) 0.0330(17) 0.0143(10) 0.0021(16) 0.0033(16)
C9 0.0404(14) 0.0381(14) 0.0220(16) 0.0126(11) -0.0038(13) 0.0038(13)
C10 0.0761(17) 0.0488(14) 0.032(2) 0.0385(12) -0.0070(16) 0.0028(14)
C11 0.0820(18) 0.0473(15) 0.052(2) 0.0385(12) -0.0189(18) 0.0066(15)
C12 0.0338(13) 0.0396(14) 0.0281(17) 0.0137(10) -0.0010(12) 0.0031(13)
N3 0.136(5) 0.183(6) 0.210(8) 0.109(3) 0.010(6) 0.021(6)
C13 0.071(4) 0.140(7) 0.131(7) 0.033(4) -0.045(5) -0.010(6)
C14 0.060(4) 0.117(6) 0.133(7) 0.033(4) -0.009(5) -0.002(6)
C15 0.0414(19) 0.104(3) 0.105(6) 0.0589(17) 0.013(3) 0.020(3)
C16 0.069(3) 0.101(4) 0.085(5) 0.048(3) 0.031(4) 0.039(4)
C17 0.210(8) 0.191(8) 0.158(9) 0.095(5) -0.033(7) 0.026(7)
N3A 0.096(6) 0.108(6) 0.095(7) 0.044(4) 0.002(5) 0.027(5)
C13A 0.115(7) 0.132(7) 0.154(9) 0.072(5) -0.005(6) 0.030(7)
C14A 0.075(5) 0.090(6) 0.097(7) 0.033(4) 0.000(5) 0.026(6)
C15A 0.053(3) 0.058(3) 0.053(4) 0.023(2) 0.008(3) 0.011(3)
C16A 0.087(5) 0.138(7) 0.101(8) 0.072(4) 0.005(6) -0.008(6)
C17A 0.091(4) 0.106(4) 0.092(5) 0.044(3) 0.005(4) 0.008(4)
C18 0.0483(15) 0.124(3) 0.107(3) 0.0486(15) 0.018(2) 0.058(2)
C19 0.0922(18) 0.156(3) 0.097(4) 0.0964(15) 0.045(2) 0.049(3)
C20 0.0662(16) 0.0853(19) 0.039(2) 0.0519(12) 0.0162(16) 0.0231(16)
C21 0.0301(11) 0.0372(13) 0.049(2) 0.0185(9) 0.0034(14) 0.0065(14)
C22 0.0189(13) 0.062(2) 0.054(2) 0.0054(13) -0.0068(15) -0.0039(19)
C23 0.0317(16) 0.082(2) 0.089(3) 0.0192(16) -0.012(2) 0.018(2)
C24 0.0309(12) 0.0480(15) 0.0283(18) 0.0146(11) 0.0032(13) -0.0036(14)
C25 0.152(4) 0.054(2) 0.118(4) 0.049(2) 0.025(4) -0.014(3)
C26 0.132(3) 0.073(2) 0.102(3) 0.0599(16) 0.031(3) -0.005(2)
C27 0.074(3) 0.064(2) 0.091(3) 0.0186(19) -0.002(3) -0.046(2)
C28 0.140(4) 0.154(4) 0.150(6) 0.091(3) -0.023(4) -0.069(4)
C29 0.126(4) 0.128(4) 0.154(6) 0.060(3) -0.039(4) -0.068(4)
C30 0.072(2) 0.0521(17) 0.085(3) 0.0287(14) 0.016(2) -0.0239(19)
C31 0.071(2) 0.0451(17) 0.070(3) 0.0170(16) 0.017(2) -0.0200(19)
C32 0.0764(17) 0.0482(14) 0.060(3) 0.0386(11) 0.016(2) -0.0004(18)
C33 0.0432(13) 0.0308(11) 0.0306(17) 0.0205(9) 0.0052(13) -0.0095(12)
C34 0.0627(17) 0.0328(13) 0.054(2) 0.0254(11) 0.0001(17) -0.0074(15)
C35 0.0505(18) 0.0383(17) 0.092(3) 0.0156(14) 0.002(2) -0.013(2)
C36 0.0382(13) 0.0298(12) 0.046(2) 0.0178(9) -0.0070(14) -0.0138(13)

loop_
_atom_type_symbol
_atom_type_description
_atom_type_scat_dispersion_real
_atom_type_scat_dispersion_imag
_atom_type_scat_source
C C 0.0033 0.0016 'International Tables Vol C Tables 4.2.6.8 and 6.1.1.4'
H H 0.0000 0.0000 'International Tables Vol C Tables 4.2.6.8 and 6.1.1.4'
N N 0.0061 0.0033 'International Tables Vol C Tables 4.2.6.8 and 6.1.1.4'
O O 0.0106 0.0060 'International Tables Vol C Tables 4.2.6.8 and 6.1.1.4'
Tb Tb -0.1723 4.1537 'International Tables Vol C Tables 4.2.6.8 and 6.1.1.4'

loop_
_geom_angle_atom_site_label_1
_geom_angle_atom_site_label_2
_geom_angle_atom_site_label_3
_geom_angle_site_symmetry_1
_geom_angle_site_symmetry_3
_geom_angle
O10 Tb1 O7 5 . 92.49(8)
O10 Tb1 O3 5 . 163.67(8)
O7 Tb1 O3 . . 80.46(8)
O10 Tb1 O1W 5 . 88.76(10)
O7 Tb1 O1W . . 145.59(13)
O3 Tb1 O1W . . 105.40(10)
O10 Tb1 O8 5 5 77.98(10)
O7 Tb1 O8 . 5 73.48(10)
O3 Tb1 O8 . 5 85.87(11)
O1W Tb1 O8 . 5 139.89(13)
O10 Tb1 O4 5 5 101.18(9)
O7 Tb1 O4 . 5 143.39(9)
O3 Tb1 O4 . 5 77.03(8)
O1W Tb1 O4 . 5 69.23(11)
O8 Tb1 O4 5 5 76.42(9)
O10 Tb1 O9 5 . 84.72(8)
O7 Tb1 O9 . . 73.60(10)
O3 Tb1 O9 . . 107.06(8)
O1W Tb1 O9 . . 72.28(12)
O8 Tb1 O9 5 . 141.85(10)
O4 Tb1 O9 5 . 140.85(8)
O10 Tb1 O2W 5 . 136.92(10)
O7 Tb1 O2W . . 114.81(11)
O3 Tb1 O2W . . 58.97(11)
O1W Tb1 O2W . . 49.74(13)
O8 Tb1 O2W 5 . 139.70(12)
O4 Tb1 O2W 5 . 76.91(9)
O9 Tb1 O2W . . 73.03(9)
C12 O3 Tb1 . . 139.16(18)
C12 O4 Tb1 . 6_554 131.4(3)
C24 O7 Tb1 . . 156.8(2)
C24 O8 Tb1 . 6_554 141.2(2)
C36 O9 Tb1 . . 124.98(19)
C36 O10 Tb1 . 6_554 142.7(2)
C5 N1 C1 . . 115.5(4)
O2 N2 O1 . . 119.6(4)
O2 N2 C7 . . 122.9(4)
O1 N2 C7 . . 117.4(4)
O6 N4 O5 . . 128.6(8)
O6 N4 C19 . . 120.7(5)
O5 N4 C19 . . 110.7(5)
O6A N4A O5A . . 117.5(10)
O6A N4A C19 . . 105.3(7)
O5A N4A C19 . . 136.7(9)
C29 N5 C25 . . 119.9(6)
O11 N6 O12 . . 121.7(4)
O11 N6 C35 . . 121.8(4)
O12 N6 C35 . . 116.5(5)
C2 C1 N1 . . 122.3(5)
C1 C2 C3 . . 119.0(5)
C4 C3 C2 . . 116.5(4)
C4 C3 C6 . . 121.8(3)
C2 C3 C6 . . 120.4(4)
C5 C4 C3 . . 122.0(4)
C4 C5 N1 . . 124.0(5)
C11 C6 C7 . . 115.1(3)
C11 C6 C3 . . 119.7(4)
C7 C6 C3 . . 125.2(4)
C8 C7 C6 . . 123.2(3)
C8 C7 N2 . . 117.3(3)
C6 C7 N2 . . 119.4(3)
C7 C8 C9 . . 120.0(4)
C10 C9 C8 . . 117.0(3)
C10 C9 C12 . . 122.1(3)
C8 C9 C12 . . 120.9(3)
C11 C10 C9 . . 122.7(4)
C10 C11 C6 . . 122.0(4)
O3 C12 O4 . . 123.0(3)
O3 C12 C9 . . 119.8(3)
O4 C12 C9 . . 117.2(3)
C13 N3 C17 . . 120.0
N3 C13 C14 . . 120.0
C15 C14 C13 . . 120.0
C14 C15 C16 . . 120.0
C14 C15 C18 . . 117.9(4)
C16 C15 C18 . . 118.9(4)
C17 C16 C15 . . 120.0
C16 C17 N3 . . 120.0
C13A N3A C17A . . 120.0
C14A C13A N3A . . 120.0
C15A C14A C13A . . 120.0
C14A C15A C16A . . 120.0
C14A C15A C18 . . 132.9(6)
C16A C15A C18 . . 107.1(6)
C17A C16A C15A . . 120.0
C16A C17A N3A . . 120.0
C23 C18 C19 . . 115.5(4)
C23 C18 C15 . . 131.7(6)
C19 C18 C15 . . 111.8(6)
C23 C18 C15A . . 100.5(5)
C19 C18 C15A . . 141.3(6)
C15 C18 C15A . . 39.0(5)
C20 C19 N4A . . 125.3(7)
C20 C19 C18 . . 123.1(6)
N4A C19 C18 . . 103.6(5)
C20 C19 N4 . . 111.0(5)
N4A C19 N4 . . 40.4(5)
C18 C19 N4 . . 125.5(5)
C19 C20 C21 . . 120.8(4)
C20 C21 C22 . . 119.8(3)
C20 C21 C24 . . 120.0(3)
C22 C21 C24 . . 120.2(3)
C21 C22 C23 . . 117.6(4)
C18 C23 C22 . . 123.2(5)
O7 C24 O8 . . 125.5(3)
O7 C24 C21 . . 117.4(3)
O8 C24 C21 . . 117.1(3)
N5 C25 C26 . . 119.0(7)
C27 C26 C25 . . 127.5(7)
C26 C27 C28 . . 114.7(7)
C26 C27 C30 . . 125.5(5)
C28 C27 C30 . . 117.8(6)
C27 C28 C29 . . 118.8(8)
N5 C29 C28 . . 119.4(7)
C31 C30 C35 . . 115.5(4)
C31 C30 C27 . . 121.5(4)
C35 C30 C27 . . 122.9(4)
C32 C31 C30 . . 122.3(5)
C31 C32 C33 . . 119.7(3)
C34 C33 C32 . . 120.1(3)
C34 C33 C36 . . 119.0(3)
C32 C33 C36 . . 120.9(3)
C35 C34 C33 . . 118.9(4)
C34 C35 C30 . . 123.4(4)
C34 C35 N6 . . 115.2(4)
C30 C35 N6 . . 121.4(4)
O9 C36 O10 . . 124.4(3)
O9 C36 C33 . . 119.4(3)
O10 C36 C33 . . 116.2(3)

loop_
_geom_bond_atom_site_label_1
_geom_bond_atom_site_label_2
_geom_bond_site_symmetry_2
_geom_bond_distance
Tb1 O10 5 2.277(3)
Tb1 O7 . 2.285(2)
Tb1 O3 . 2.310(2)
Tb1 O1W . 2.335(5)
Tb1 O8 5 2.343(2)
Tb1 O4 5 2.363(3)
Tb1 O9 . 2.405(2)
Tb1 O2W . 2.633(4)
O1 N2 . 1.224(6)
O2 N2 . 1.198(5)
O3 C12 . 1.251(5)
O4 C12 . 1.270(4)
O4 Tb1 6_554 2.363(3)
O5 N4 . 1.219(7)
O5A N4A . 1.248(10)
O6 N4 . 1.160(9)
O6A N4A . 1.237(15)
O7 C24 . 1.241(4)
O8 C24 . 1.261(5)
O8 Tb1 6_554 2.343(2)
O9 C36 . 1.238(4)
O10 C36 . 1.292(4)
O10 Tb1 6_554 2.277(3)
O11 N6 . 1.163(7)
O12 N6 . 1.210(7)
N1 C5 . 1.337(6)
N1 C1 . 1.408(8)
N2 C7 . 1.443(5)
N4 C19 . 1.654(10)
N4A C19 . 1.393(10)
N5 C29 . 1.276(11)
N5 C25 . 1.283(9)
N6 C35 . 1.516(5)
C1 C2 . 1.354(8)
C2 C3 . 1.411(5)
C3 C4 . 1.379(6)
C3 C6 . 1.469(5)
C4 C5 . 1.315(6)
C6 C11 . 1.386(6)
C6 C7 . 1.417(5)
C7 C8 . 1.364(5)
C8 C9 . 1.408(5)
C9 C10 . 1.374(6)
C9 C12 . 1.449(5)
C10 C11 . 1.367(6)
N3 C13 . 1.3900
N3 C17 . 1.3900
C13 C14 . 1.3900
C14 C15 . 1.3900
C15 C16 . 1.3900
C15 C18 . 1.512(6)
C16 C17 . 1.3900
N3A C13A . 1.3900
N3A C17A . 1.3900
C13A C14A . 1.3900
C14A C15A . 1.3900
C15A C16A . 1.3900
C15A C18 . 1.628(7)
C16A C17A . 1.3900
C18 C23 . 1.346(8)
C18 C19 . 1.398(8)
C19 C20 . 1.322(6)
C20 C21 . 1.351(6)
C21 C22 . 1.383(6)
C21 C24 . 1.491(5)
C22 C23 . 1.399(6)
C25 C26 . 1.366(9)
C26 C27 . 1.259(10)
C27 C28 . 1.332(10)
C27 C30 . 1.507(7)
C28 C29 . 1.492(12)
C30 C31 . 1.391(6)
C30 C35 . 1.417(7)
C31 C32 . 1.364(6)
C32 C33 . 1.408(6)
C33 C34 . 1.366(4)
C33 C36 . 1.530(5)
C34 C35 . 1.366(6)

loop_
_geom_torsion_atom_site_label_1
_geom_torsion_atom_site_label_2
_geom_torsion_atom_site_label_3
_geom_torsion_atom_site_label_4
_geom_torsion_site_symmetry_1
_geom_torsion
O10 Tb1 O3 C12 5 -40.0(5)
O7 Tb1 O3 C12 . 25.3(3)
O1W Tb1 O3 C12 . 170.6(3)
O8 Tb1 O3 C12 5 -48.6(3)
O4 Tb1 O3 C12 5 -125.6(3)
O9 Tb1 O3 C12 . 94.8(3)
O2W Tb1 O3 C12 . 152.0(4)
O10 Tb1 O7 C24 5 -138.6(6)
O3 Tb1 O7 C24 . 56.3(6)
O1W Tb1 O7 C24 . -47.1(7)
O8 Tb1 O7 C24 5 144.8(7)
O4 Tb1 O7 C24 5 108.9(6)
O9 Tb1 O7 C24 . -54.8(6)
O2W Tb1 O7 C24 . 7.1(7)
O10 Tb1 O9 C36 5 166.6(3)
O7 Tb1 O9 C36 . 72.5(3)
O3 Tb1 O9 C36 . -1.8(3)
O1W Tb1 O9 C36 . -103.0(3)
O8 Tb1 O9 C36 5 103.8(3)
O4 Tb1 O9 C36 5 -92.1(3)
O2W Tb1 O9 C36 . -50.7(3)
C5 N1 C1 C2 . 4.3(10)
N1 C1 C2 C3 . -8.7(10)
C1 C2 C3 C4 . 5.9(8)
C1 C2 C3 C6 . 173.1(5)
C2 C3 C4 C5 . 1.1(9)
C6 C3 C4 C5 . -165.9(6)
C3 C4 C5 N1 . -5.8(11)
C1 N1 C5 C4 . 3.1(11)
C4 C3 C6 C11 . 52.6(6)
C2 C3 C6 C11 . -113.9(5)
C4 C3 C6 C7 . -128.7(5)
C2 C3 C6 C7 . 64.8(6)
C11 C6 C7 C8 . 1.1(5)
C3 C6 C7 C8 . -177.6(3)
C11 C6 C7 N2 . -175.4(3)
C3 C6 C7 N2 . 5.9(5)
O2 N2 C7 C8 . -152.5(3)
O1 N2 C7 C8 . 23.6(4)
O2 N2 C7 C6 . 24.2(4)
O1 N2 C7 C6 . -159.6(3)
C6 C7 C8 C9 . -1.0(5)
N2 C7 C8 C9 . 175.6(3)
C7 C8 C9 C10 . -0.8(4)
C7 C8 C9 C12 . -179.6(3)
C8 C9 C10 C11 . 2.6(5)
C12 C9 C10 C11 . -178.6(3)
C9 C10 C11 C6 . -2.5(6)
C7 C6 C11 C10 . 0.6(5)
C3 C6 C11 C10 . 179.4(3)
Tb1 O3 C12 O4 . -83.2(4)
Tb1 O3 C12 C9 . 99.9(3)
Tb1 O4 C12 O3 6_554 -9.0(4)
Tb1 O4 C12 C9 6_554 167.92(19)
C10 C9 C12 O3 . 176.3(3)
C8 C9 C12 O3 . -5.0(4)
C10 C9 C12 O4 . -0.8(4)
C8 C9 C12 O4 . 178.0(3)
C17 N3 C13 C14 . 0.0
N3 C13 C14 C15 . 0.0
C13 C14 C15 C16 . 0.0
C13 C14 C15 C18 . -159.5(5)
C14 C15 C16 C17 . 0.0
C18 C15 C16 C17 . 159.3(5)
C15 C16 C17 N3 . 0.0
C13 N3 C17 C16 . 0.0
C17A N3A C13A C14A . 0.0
N3A C13A C14A C15A . 0.0
C13A C14A C15A C16A . 0.0
C13A C14A C15A C18 . 175.9(8)
C14A C15A C16A C17A . 0.0
C18 C15A C16A C17A . -176.9(6)
C15A C16A C17A N3A . 0.0
C13A N3A C17A C16A . 0.0
C14 C15 C18 C23 . 47.7(8)
C16 C15 C18 C23 . -112.0(7)
C14 C15 C18 C19 . -144.0(4)
C16 C15 C18 C19 . 56.3(6)
C14 C15 C18 C15A . 3.2(7)
C16 C15 C18 C15A . -156.5(9)
C14A C15A C18 C23 . 36.4(9)
C16A C15A C18 C23 . -147.3(4)
C14A C15A C18 C19 . -122.3(10)
C16A C15A C18 C19 . 54.0(10)
C14A C15A C18 C15 . -175.7(12)
C16A C15A C18 C15 . 0.6(6)
O6A N4A C19 C20 . 63.2(13)
O5A N4A C19 C20 . -125.3(14)
O6A N4A C19 C18 . -147.5(10)
O5A N4A C19 C18 . 24.0(17)
O6A N4A C19 N4 . -18.0(9)
O5A N4A C19 N4 . 154(2)
C23 C18 C19 C20 . 0.2(8)
C15 C18 C19 C20 . -170.2(5)
C15A C18 C19 C20 . 156.9(8)
C23 C18 C19 N4A . -150.0(7)
C15 C18 C19 N4A . 39.7(8)
C15A C18 C19 N4A . 6.7(12)
C23 C18 C19 N4 . 172.2(5)
C15 C18 C19 N4 . 1.8(8)
C15A C18 C19 N4 . -31.1(12)
O6 N4 C19 C20 . 39.7(10)
O5 N4 C19 C20 . -138.4(6)
O6 N4 C19 N4A . 159.9(12)
O5 N4 C19 N4A . -18.1(8)
O6 N4 C19 C18 . -133.1(8)
O5 N4 C19 C18 . 48.8(9)
N4A C19 C20 C21 . 143.8(7)
C18 C19 C20 C21 . 0.1(8)
N4 C19 C20 C21 . -172.9(4)
C19 C20 C21 C22 . -0.2(7)
C19 C20 C21 C24 . -179.8(4)
C20 C21 C22 C23 . 0.0(6)
C24 C21 C22 C23 . 179.6(4)
C19 C18 C23 C22 . -0.4(8)
C15 C18 C23 C22 . 167.6(6)
C15A C18 C23 C22 . -165.8(6)
C21 C22 C23 C18 . 0.3(7)
Tb1 O7 C24 O8 . -5.3(9)
Tb1 O7 C24 C21 . 177.8(4)
Tb1 O8 C24 O7 6_554 -23.6(7)
Tb1 O8 C24 C21 6_554 153.3(3)
C20 C21 C24 O7 . 9.2(5)
C22 C21 C24 O7 . -170.4(4)
C20 C21 C24 O8 . -168.0(4)
C22 C21 C24 O8 . 12.4(5)
C29 N5 C25 C26 . -5.1(8)
N5 C25 C26 C27 . 10.5(9)
C25 C26 C27 C28 . -9.0(9)
C25 C26 C27 C30 . -172.5(5)
C26 C27 C28 C29 . 3.1(8)
C30 C27 C28 C29 . 168.0(5)
C25 N5 C29 C28 . 0.2(9)
C27 C28 C29 N5 . 1.0(10)
C26 C27 C30 C31 . 88.9(8)
C28 C27 C30 C31 . -74.1(7)
C26 C27 C30 C35 . -87.3(7)
C28 C27 C30 C35 . 109.6(6)
C35 C30 C31 C32 . 2.8(8)
C27 C30 C31 C32 . -173.7(5)
C30 C31 C32 C33 . 0.3(8)
C31 C32 C33 C34 . -2.9(6)
C31 C32 C33 C36 . 176.1(4)
C32 C33 C34 C35 . 2.1(6)
C36 C33 C34 C35 . -177.0(4)
C33 C34 C35 C30 . 1.3(7)
C33 C34 C35 N6 . 179.8(4)
C31 C30 C35 C34 . -3.6(8)
C27 C30 C35 C34 . 172.8(5)
C31 C30 C35 N6 . 177.9(5)
C27 C30 C35 N6 . -5.7(8)
O11 N6 C35 C34 . -2.1(7)
O12 N6 C35 C34 . 176.9(5)
O11 N6 C35 C30 . 176.5(5)
O12 N6 C35 C30 . -4.5(8)
Tb1 O9 C36 O10 . 5.9(5)
Tb1 O9 C36 C33 . -176.2(2)
Tb1 O10 C36 O9 6_554 -100.6(4)
Tb1 O10 C36 C33 6_554 81.5(5)
C34 C33 C36 O9 . 13.1(5)
C32 C33 C36 O9 . -166.0(4)
C34 C33 C36 O10 . -168.9(4)
C32 C33 C36 O10 . 12.1(5)

_cod_database_fobs_code 2021269
